data_7244607
loop_
_publ_author_name
'Yakubenko, Artyom A.'
'Puzyk, Aleksandra M.'
'Korostelev, Vladislav O.'
'Mulloyarova, Valeriia V.'
'Tupikina, Elena Yu.'
'Tolstoy, Peter'
'Antonov, Alexander S.'

_publ_section_title
;
 Self-association of diphenylpnictoginic acids in solution and solid
 state: covalent vs hydrogen bonding
;
_journal_name_full 'Physical Chemistry Chemical Physics'
_journal_paper_doi 10.1039/D2CP00286H
_journal_year 2022
_chemical_formula_moiety 'C18 H15 Cl2 Sb'
_chemical_formula_sum 'C18 H15 Cl2 Sb'
_chemical_formula_weight 423.95
_chemical_name_systematic 'Triphenylantimony dichloride'
_space_group_crystal_system orthorhombic
_space_group_IT_number 61
_space_group_name_Hall '-P 2ac 2ab'
_space_group_name_H-M_alt 'P b c a'
_atom_sites_solution_hydrogens geom
_atom_sites_solution_primary dual
_audit_creation_date 2020-03-11
_audit_creation_method
;
Olex2 1.2
(compiled 2018.05.29 svn.r3508 for OlexSys, GUI svn.r5506)
;
_audit_update_record
;
2021-10-08 deposited with the CCDC.	2022-03-09 downloaded from the CCDC.
;
_cell_angle_alpha 90
_cell_angle_beta 90
_cell_angle_gamma 90
_cell_formula_units_Z 32
_cell_length_a 13.01340(10)
_cell_length_b 23.6265(2)
_cell_length_c 43.3575(4)
_cell_measurement_reflns_used 25761
_cell_measurement_temperature 100.00(2)
_cell_measurement_theta_max 75.9240
_cell_measurement_theta_min 3.0640
_cell_volume 13330.7(2)
_computing_cell_refinement 'CrysAlisPro 1.171.39.44a (Rigaku OD, 2018)'
_computing_data_collection 'CrysAlisPro 1.171.39.44a (Rigaku OD, 2018)'
_computing_data_reduction 'CrysAlisPro 1.171.39.44a (Rigaku OD, 2018)'
_computing_molecular_graphics 'Olex2 (Dolomanov et al., 2009)'
_computing_publication_material 'Olex2 (Dolomanov et al., 2009)'
_computing_structure_refinement 'ShelXL (Sheldrick, 2015)'
_computing_structure_solution 'ShelXT (Sheldrick, 2015)'
_diffrn_ambient_environment N~2~
_diffrn_ambient_temperature 100.00(2)
_diffrn_detector 'CCD plate'
_diffrn_detector_area_resol_mean 10.3829
_diffrn_detector_type Atlas
_diffrn_measured_fraction_theta_full 0.999
_diffrn_measured_fraction_theta_max 0.999
_diffrn_measurement_details
;
List of Runs (angles in degrees, time in seconds):

  # Type    Start    End  Width  t~exp~   \w     \q     \k     \f   Frames
#--------------------------------------------------------------------------
  1  \w    -33.00  -7.00   1.00   12.50    --  -40.38  38.00  90.00   26
  2  \w    -62.00  30.00   1.00   12.50    --  -40.38  38.00-150.00   92
  3  \w      7.00  33.00   1.00   12.50    --   40.38 -99.00 -60.00   26
  4  \w     73.00 109.00   1.00   12.50    --   40.38 178.00  90.00   36
  5  \w    105.00 131.00   1.00   47.50    --  113.00  77.00 -30.00   26
  6  \w    145.00 171.00   1.00   47.50    --  113.00  77.00 -30.00   26
  7  \w    105.00 140.00   1.00   47.50    --  113.00 112.00 150.00   35
  8  \w     45.00  95.00   1.00   47.50    --  113.00-112.00  60.00   50
  9  \w    124.00 173.00   1.00   47.50    --  113.00  77.00  60.00   49
 10  \w    104.00 169.00   1.00   47.50    --  113.00  77.00 -60.00   65
 11  \w     81.00 143.00   1.00   47.50    --  113.00 178.00  90.00   62
 12  \w     58.00  90.00   1.00   12.50    --   40.38-178.00  30.00   32
 13  \w     95.00 129.00   1.00   12.50    --   40.38-178.00  60.00   34
 14  \w    104.00 129.00   1.00   12.50    --   40.38-178.00  30.00   25
 15  \w    109.00 160.00   1.00   47.50    --  113.00  77.00 -90.00   51
 16  \w    123.00 159.00   1.00   47.50    --  113.00 112.00-150.00   36
 17  \w    118.00 162.00   1.00   47.50    --  113.00 112.00-180.00   44
 18  \w     58.00  98.00   1.00   47.50    --  113.00-112.00-120.00   40
 19  \w     41.00 124.00   1.00   47.50    --  113.00 -77.00-150.00   83
;
_diffrn_measurement_device 'four-circle diffractometer'
_diffrn_measurement_device_type 'SuperNova, Dual, Cu at home/near, Atlas'
_diffrn_measurement_method '\w scans'
_diffrn_orient_matrix_type 'CrysAlisPro convention (1999,Acta A55,543-557)'
_diffrn_orient_matrix_UB_11 -0.0309196000
_diffrn_orient_matrix_UB_12 -0.0579239000
_diffrn_orient_matrix_UB_13 -0.0134680000
_diffrn_orient_matrix_UB_21 -0.0559304000
_diffrn_orient_matrix_UB_22 -0.0146399000
_diffrn_orient_matrix_UB_23 0.0302903000
_diffrn_orient_matrix_UB_31 -0.0996319000
_diffrn_orient_matrix_UB_32 0.0261177000
_diffrn_orient_matrix_UB_33 -0.0128042000
_diffrn_radiation_monochromator mirror
_diffrn_radiation_probe x-ray
_diffrn_radiation_type CuK\a
_diffrn_radiation_wavelength 1.54184
_diffrn_reflns_av_R_equivalents 0.0366
_diffrn_reflns_av_unetI/netI 0.0248
_diffrn_reflns_Laue_measured_fraction_full 0.999
_diffrn_reflns_Laue_measured_fraction_max 0.999
_diffrn_reflns_limit_h_max 10
_diffrn_reflns_limit_h_min -15
_diffrn_reflns_limit_k_max 27
_diffrn_reflns_limit_k_min -27
_diffrn_reflns_limit_l_max 51
_diffrn_reflns_limit_l_min -51
_diffrn_reflns_number 55699
_diffrn_reflns_point_group_measured_fraction_full 0.999
_diffrn_reflns_point_group_measured_fraction_max 0.999
_diffrn_reflns_theta_full 65.999
_diffrn_reflns_theta_max 65.999
_diffrn_reflns_theta_min 3.878
_diffrn_source 'micro-focus sealed X-ray tube'
_diffrn_source_type 'SuperNova (Cu) X-ray Source'
_exptl_absorpt_coefficient_mu 15.989
_exptl_absorpt_correction_T_max 1.00000
_exptl_absorpt_correction_T_min 0.54931
_exptl_absorpt_correction_type multi-scan
_exptl_absorpt_process_details
;
CrysAlisPro 1.171.39.44a (Rigaku Oxford Diffraction, 2018)
Empirical absorption correction using spherical harmonics,
 implemented in SCALE3 ABSPACK scaling algorithm.
;
_exptl_crystal_colour 'clear colourless'
_exptl_crystal_colour_lustre clear
_exptl_crystal_colour_primary colourless
_exptl_crystal_density_diffrn 1.690
_exptl_crystal_description prism
_exptl_crystal_F_000 6656
_exptl_crystal_recrystallization_method 'Solvent evaporation'
_exptl_crystal_size_max 0.14
_exptl_crystal_size_mid 0.12
_exptl_crystal_size_min 0.08
_refine_diff_density_max 0.914
_refine_diff_density_min -0.694
_refine_diff_density_rms 0.089
_refine_ls_extinction_method none
_refine_ls_goodness_of_fit_ref 1.071
_refine_ls_hydrogen_treatment constr
_refine_ls_matrix_type full
_refine_ls_number_parameters 757
_refine_ls_number_reflns 11598
_refine_ls_number_restraints 0
_refine_ls_restrained_S_all 1.071
_refine_ls_R_factor_all 0.0267
_refine_ls_R_factor_gt 0.0240
_refine_ls_shift/su_max 0.005
_refine_ls_shift/su_mean 0.000
_refine_ls_structure_factor_coef Fsqd
_refine_ls_weighting_details 'w=1/[\s^2^(Fo^2^)+(0.0355P)^2^+1.8403P] where P=(Fo^2^+2Fc^2^)/3'
_refine_ls_weighting_scheme calc
_refine_ls_wR_factor_gt 0.0600
_refine_ls_wR_factor_ref 0.0618
_reflns_Friedel_coverage 0.000
_reflns_number_gt 10667
_reflns_number_total 11598
_reflns_threshold_expression 'I > 2\s(I)'
_cod_data_source_file d2cp00286h3.cif
_cod_data_source_block 0ver0-15669_art-02
_cod_database_code 7244607
_shelx_shelxl_version_number 2014/7
_chemical_oxdiff_formula 'C18 H15 Cl2 Sb1'
_shelx_space_group_comment
;
The symmetry employed for this shelxl refinement is uniquely defined
by the following loop, which should always be used as a source of
symmetry information in preference to the above space-group names.
They are only intended as comments.
;
_shelx_estimated_absorpt_t_max 0.361
_shelx_estimated_absorpt_t_min 0.213
_reflns_odcompleteness_completeness 99.87
_reflns_odcompleteness_iscentric 1
_reflns_odcompleteness_theta 72.42
_olex2_refinement_description
;
1. Fixed Uiso
 At 1.2 times of:
  All C(H) groups
2.a Aromatic/amide H refined with riding coordinates:
 C36(H36), C6(H6), C11(H11), C72(H72), C42(H42), C54(H54), C53(H53), C38(H38),
 C51(H51), C18(H18), C40(H40), C21(H21), C41(H41), C5(H5), C12(H12), C39(H39),
 C60(H60), C27(H27), C15(H15), C32(H32), C64(H64), C10(H10), C16(H16), C24(H24),
  C65(H65), C23(H23), C30(H30), C44(H44), C8(H8), C20(H20), C66(H66), C9(H9),
 C62(H62), C48(H48), C35(H35), C14(H14), C3(H3), C68(H68), C71(H71), C63(H63),
 C26(H26), C52(H52), C2(H2), C59(H59), C69(H69), C56(H56), C28(H28), C4(H4),
 C33(H33), C47(H47), C29(H29), C50(H50), C17(H17), C70(H70), C22(H22), C45(H45),
  C58(H58), C57(H57), C34(H34), C46(H46)
;
_olex2_submission_special_instructions 'No special instructions were received'
_oxdiff_exptl_absorpt_empirical_details
;
Empirical correction (ABSPACK) includes:
- Absorption correction using spherical harmonics
- Frame scaling
;
_oxdiff_exptl_absorpt_empirical_full_max 1.497
_oxdiff_exptl_absorpt_empirical_full_min 0.516

loop_
_space_group_symop_operation_xyz
'x, y, z'
'-x+1/2, -y, z+1/2'
'-x, y+1/2, -z+1/2'
'x+1/2, -y+1/2, -z'
'-x, -y, -z'
'x-1/2, y, -z-1/2'
'x, -y-1/2, z-1/2'
'-x-1/2, y-1/2, z'

loop_
_atom_site_label
_atom_site_type_symbol
_atom_site_fract_x
_atom_site_fract_y
_atom_site_fract_z
_atom_site_U_iso_or_equiv
_atom_site_adp_type
_atom_site_occupancy
_atom_site_site_symmetry_order
_atom_site_calc_flag
_atom_site_refinement_flags_posn
_atom_site_refinement_flags_adp
_atom_site_refinement_flags_occupancy
_atom_site_disorder_assembly
_atom_site_disorder_group
Sb1 Sb 0.89233(2) 0.49338(2) 0.60739(2) 0.01268(5) Uani 1 1 d . . . . .
Sb4 Sb 0.87554(2) 0.73774(2) 0.71977(2) 0.01396(5) Uani 1 1 d . . . . .
Sb3 Sb 0.38450(2) 0.74796(2) 0.52552(2) 0.01471(5) Uani 1 1 d . . . . .
Sb2 Sb 0.38074(2) 0.49216(2) 0.64642(2) 0.01404(5) Uani 1 1 d . . . . .
Cl8 Cl 0.79306(4) 0.74022(2) 0.66803(2) 0.01704(11) Uani 1 1 d . . . . .
Cl1 Cl 0.97605(4) 0.46174(2) 0.55910(2) 0.01814(11) Uani 1 1 d . . . . .
Cl3 Cl 0.46977(4) 0.47395(2) 0.69631(2) 0.01963(12) Uani 1 1 d . . . . .
Cl6 Cl 0.29285(4) 0.76162(3) 0.57536(2) 0.01984(12) Uani 1 1 d . . . . .
Cl2 Cl 0.80302(4) 0.51956(2) 0.65590(2) 0.01782(11) Uani 1 1 d . . . . .
Cl4 Cl 0.29045(5) 0.50655(3) 0.59737(2) 0.02493(13) Uani 1 1 d . . . . .
Cl5 Cl 0.47621(5) 0.72879(3) 0.47693(2) 0.02700(14) Uani 1 1 d . . . . .
Cl7 Cl 0.95946(5) 0.74018(3) 0.77054(2) 0.02680(14) Uani 1 1 d . . . . .
C49 C 0.52414(18) 0.74261(10) 0.54993(5) 0.0154(5) Uani 1 1 d . . . . .
C1 C 0.96759(18) 0.57330(10) 0.60529(5) 0.0154(5) Uani 1 1 d . . . . .
C37 C 0.29763(18) 0.67428(10) 0.51820(5) 0.0168(5) Uani 1 1 d . . . . .
C36 C 0.5503(2) 0.57970(11) 0.65297(6) 0.0207(5) Uani 1 1 d . . . . .
H36 H 0.5862 0.5488 0.6620 0.025 Uiso 1 1 calc R . . . .
C67 C 1.02097(17) 0.73422(10) 0.69850(6) 0.0166(5) Uani 1 1 d . . . . .
C7 C 0.95245(19) 0.42023(10) 0.62947(5) 0.0155(5) Uani 1 1 d . . . . .
C31 C 0.44966(19) 0.57295(10) 0.64287(6) 0.0183(5) Uani 1 1 d . . . . .
C13 C 0.74789(18) 0.48879(10) 0.58518(5) 0.0167(5) Uani 1 1 d . . . . .
C61 C 0.79793(19) 0.81370(10) 0.72906(5) 0.0166(5) Uani 1 1 d . . . . .
C25 C 0.23751(18) 0.48708(11) 0.66915(5) 0.0176(5) Uani 1 1 d . . . . .
C43 C 0.33163(19) 0.82717(10) 0.50950(6) 0.0184(5) Uani 1 1 d . . . . .
C6 C 1.05718(19) 0.57928(11) 0.58798(6) 0.0196(5) Uani 1 1 d . . . . .
H6 H 1.0851 0.5478 0.5773 0.023 Uiso 1 1 calc R . . . .
C11 C 0.9310(2) 0.34329(11) 0.66519(6) 0.0233(5) Uani 1 1 d . . . . .
H11 H 0.8902 0.3234 0.6798 0.028 Uiso 1 1 calc R . . . .
C19 C 0.45457(18) 0.41986(10) 0.62773(5) 0.0157(5) Uani 1 1 d . . . . .
C55 C 0.8004(2) 0.66107(10) 0.73086(6) 0.0193(5) Uani 1 1 d . . . . .
C72 C 1.0844(2) 0.68817(11) 0.70533(6) 0.0224(5) Uani 1 1 d . . . . .
H72 H 1.0618 0.6596 0.7192 0.027 Uiso 1 1 calc R . . . .
C42 C 0.2134(2) 0.67769(11) 0.49860(6) 0.0208(5) Uani 1 1 d . . . . .
H42 H 0.1965 0.7124 0.4887 0.025 Uiso 1 1 calc R . . . .
C54 C 0.58810(19) 0.69598(11) 0.54514(6) 0.0208(5) Uani 1 1 d . . . . .
H54 H 0.5693 0.6672 0.5309 0.025 Uiso 1 1 calc R . . . .
C53 C 0.6797(2) 0.69236(12) 0.56150(6) 0.0236(5) Uani 1 1 d . . . . .
H53 H 0.7231 0.6604 0.5589 0.028 Uiso 1 1 calc R . . . .
C38 C 0.3243(2) 0.62369(11) 0.53236(6) 0.0220(5) Uani 1 1 d . . . . .
H38 H 0.3822 0.6219 0.5457 0.026 Uiso 1 1 calc R . . . .
C51 C 0.6446(2) 0.78189(12) 0.58586(6) 0.0234(5) Uani 1 1 d . . . . .
H51 H 0.6650 0.8113 0.5995 0.028 Uiso 1 1 calc R . . . .
C18 C 0.6794(2) 0.53345(11) 0.58852(6) 0.0212(5) Uani 1 1 d . . . . .
H18 H 0.6972 0.5654 0.6007 0.025 Uiso 1 1 calc R . . . .
C40 C 0.1795(2) 0.57896(11) 0.50771(6) 0.0236(5) Uani 1 1 d . . . . .
H40 H 0.1382 0.5463 0.5043 0.028 Uiso 1 1 calc R . . . .
C21 C 0.60502(19) 0.36193(11) 0.62213(6) 0.0207(5) Uani 1 1 d . . . . .
H21 H 0.6746 0.3539 0.6271 0.025 Uiso 1 1 calc R . . . .
C41 C 0.1541(2) 0.62939(11) 0.49363(6) 0.0234(5) Uani 1 1 d . . . . .
H41 H 0.0958 0.6312 0.4805 0.028 Uiso 1 1 calc R . . . .
C5 C 1.1055(2) 0.63179(12) 0.58654(7) 0.0255(6) Uani 1 1 d . . . . .
H5 H 1.1669 0.6359 0.5749 0.031 Uiso 1 1 calc R . . . .
C12 C 0.89291(19) 0.39164(11) 0.65121(6) 0.0190(5) Uani 1 1 d . . . . .
H12 H 0.8265 0.4053 0.6564 0.023 Uiso 1 1 calc R . . . .
C39 C 0.2652(2) 0.57560(11) 0.52683(6) 0.0251(6) Uani 1 1 d . . . . .
H39 H 0.2834 0.5406 0.5361 0.030 Uiso 1 1 calc R . . . .
C60 C 0.7014(2) 0.65157(11) 0.72057(6) 0.0224(5) Uani 1 1 d . . . . .
H60 H 0.6666 0.6794 0.7087 0.027 Uiso 1 1 calc R . . . .
C27 C 0.1192(2) 0.43822(14) 0.70221(6) 0.0318(7) Uani 1 1 d . . . . .
H27 H 0.1022 0.4066 0.7148 0.038 Uiso 1 1 calc R . . . .
C15 C 0.6263(2) 0.43930(13) 0.55325(6) 0.0270(6) Uani 1 1 d . . . . .
H15 H 0.6078 0.4071 0.5414 0.032 Uiso 1 1 calc R . . . .
C32 C 0.3973(2) 0.61798(12) 0.62975(6) 0.0242(6) Uani 1 1 d . . . . .
H32 H 0.3292 0.6131 0.6223 0.029 Uiso 1 1 calc R . . . .
C64 C 0.6856(2) 0.91124(11) 0.73887(6) 0.0252(6) Uani 1 1 d . . . . .
H64 H 0.6469 0.9448 0.7423 0.030 Uiso 1 1 calc R . . . .
C10 C 1.0290(2) 0.32384(11) 0.65783(6) 0.0246(6) Uani 1 1 d . . . . .
H10 H 1.0553 0.2908 0.6675 0.030 Uiso 1 1 calc R . . . .
C16 C 0.5584(2) 0.48361(14) 0.55645(6) 0.0309(6) Uani 1 1 d . . . . .
H16 H 0.4932 0.4819 0.5467 0.037 Uiso 1 1 calc R . . . .
C24 C 0.40132(19) 0.38512(11) 0.60717(6) 0.0195(5) Uani 1 1 d . . . . .
H24 H 0.3320 0.3932 0.6019 0.023 Uiso 1 1 calc R . . . .
C65 C 0.7708(2) 0.91263(11) 0.71966(6) 0.0256(6) Uani 1 1 d . . . . .
H65 H 0.7903 0.9471 0.7100 0.031 Uiso 1 1 calc R . . . .
C23 C 0.4509(2) 0.33856(11) 0.59452(6) 0.0234(5) Uani 1 1 d . . . . .
H23 H 0.4148 0.3143 0.5808 0.028 Uiso 1 1 calc R . . . .
C30 C 0.16636(19) 0.53050(12) 0.66461(6) 0.0232(5) Uani 1 1 d . . . . .
H30 H 0.1820 0.5614 0.6514 0.028 Uiso 1 1 calc R . . . .
C44 C 0.2380(2) 0.84873(11) 0.51992(6) 0.0239(5) Uani 1 1 d . . . . .
H44 H 0.1973 0.8277 0.5341 0.029 Uiso 1 1 calc R . . . .
C8 C 1.05057(19) 0.40096(10) 0.62198(5) 0.0177(5) Uani 1 1 d . . . . .
H8 H 1.0912 0.4205 0.6072 0.021 Uiso 1 1 calc R . . . .
C20 C 0.55656(19) 0.40864(10) 0.63533(5) 0.0176(5) Uani 1 1 d . . . . .
H20 H 0.5925 0.4325 0.6493 0.021 Uiso 1 1 calc R . . . .
C66 C 0.8274(2) 0.86379(11) 0.71455(6) 0.0225(5) Uani 1 1 d . . . . .
H66 H 0.8856 0.8645 0.7013 0.027 Uiso 1 1 calc R . . . .
C9 C 1.0880(2) 0.35277(11) 0.63640(6) 0.0228(5) Uani 1 1 d . . . . .
H9 H 1.1550 0.3394 0.6315 0.027 Uiso 1 1 calc R . . . .
C62 C 0.7132(2) 0.81213(11) 0.74838(6) 0.0237(5) Uani 1 1 d . . . . .
H62 H 0.6940 0.7779 0.7583 0.028 Uiso 1 1 calc R . . . .
C48 C 0.3916(2) 0.85808(12) 0.48882(6) 0.0253(6) Uani 1 1 d . . . . .
H48 H 0.4545 0.8430 0.4813 0.030 Uiso 1 1 calc R . . . .
C35 C 0.5980(2) 0.63186(12) 0.64978(7) 0.0262(6) Uani 1 1 d . . . . .
H35 H 0.6674 0.6363 0.6560 0.031 Uiso 1 1 calc R . . . .
C14 C 0.7222(2) 0.44185(11) 0.56742(6) 0.0207(5) Uani 1 1 d . . . . .
H14 H 0.7698 0.4117 0.5650 0.025 Uiso 1 1 calc R . . . .
C3 C 0.9754(2) 0.67186(11) 0.61891(7) 0.0271(6) Uani 1 1 d . . . . .
H3 H 0.9472 0.7036 0.6293 0.033 Uiso 1 1 calc R . . . .
C68 C 1.0535(2) 0.77607(12) 0.67821(6) 0.0241(5) Uani 1 1 d . . . . .
H68 H 1.0093 0.8066 0.6730 0.029 Uiso 1 1 calc R . . . .
C71 C 1.1808(2) 0.68465(12) 0.69168(6) 0.0253(6) Uani 1 1 d . . . . .
H71 H 1.2235 0.6529 0.6957 0.030 Uiso 1 1 calc R . . . .
C63 C 0.6568(2) 0.86133(12) 0.75295(7) 0.0275(6) Uani 1 1 d . . . . .
H63 H 0.5978 0.8606 0.7659 0.033 Uiso 1 1 calc R . . . .
C26 C 0.2153(2) 0.44128(12) 0.68796(6) 0.0245(5) Uani 1 1 d . . . . .
H26 H 0.2649 0.4123 0.6911 0.029 Uiso 1 1 calc R . . . .
C52 C 0.7080(2) 0.73506(12) 0.58156(6) 0.0258(6) Uani 1 1 d . . . . .
H52 H 0.7711 0.7324 0.5925 0.031 Uiso 1 1 calc R . . . .
C2 C 0.9264(2) 0.61966(11) 0.62090(6) 0.0220(5) Uani 1 1 d . . . . .
H2 H 0.8655 0.6156 0.6328 0.026 Uiso 1 1 calc R . . . .
C59 C 0.6533(2) 0.60071(12) 0.72792(7) 0.0293(6) Uani 1 1 d . . . . .
H59 H 0.5853 0.5937 0.7210 0.035 Uiso 1 1 calc R . . . .
C69 C 1.1515(2) 0.77270(13) 0.66562(7) 0.0301(6) Uani 1 1 d . . . . .
H69 H 1.1754 0.8019 0.6523 0.036 Uiso 1 1 calc R . . . .
C56 C 0.8521(2) 0.62037(12) 0.74865(6) 0.0291(6) Uani 1 1 d . . . . .
H56 H 0.9199 0.6273 0.7559 0.035 Uiso 1 1 calc R . . . .
C28 C 0.0491(2) 0.48135(15) 0.69793(7) 0.0351(7) Uani 1 1 d . . . . .
H28 H -0.0161 0.4792 0.7077 0.042 Uiso 1 1 calc R . . . .
C4 C 1.0648(2) 0.67801(11) 0.60191(7) 0.0269(6) Uani 1 1 d . . . . .
H4 H 1.0980 0.7138 0.6008 0.032 Uiso 1 1 calc R . . . .
C33 C 0.4457(2) 0.67055(12) 0.62753(7) 0.0308(6) Uani 1 1 d . . . . .
H33 H 0.4096 0.7018 0.6190 0.037 Uiso 1 1 calc R . . . .
C47 C 0.3581(2) 0.91129(13) 0.47925(7) 0.0331(7) Uani 1 1 d . . . . .
H47 H 0.3996 0.9331 0.4657 0.040 Uiso 1 1 calc R . . . .
C29 C 0.0721(2) 0.52771(14) 0.67971(6) 0.0303(6) Uani 1 1 d . . . . .
H29 H 0.0237 0.5575 0.6775 0.036 Uiso 1 1 calc R . . . .
C50 C 0.55147(19) 0.78552(11) 0.57019(6) 0.0196(5) Uani 1 1 d . . . . .
H50 H 0.5072 0.8170 0.5733 0.023 Uiso 1 1 calc R . . . .
C17 C 0.5849(2) 0.53084(13) 0.57393(6) 0.0282(6) Uani 1 1 d . . . . .
H17 H 0.5380 0.5614 0.5758 0.034 Uiso 1 1 calc R . . . .
C70 C 1.2146(2) 0.72708(13) 0.67228(7) 0.0274(6) Uani 1 1 d . . . . .
H70 H 1.2814 0.7250 0.6635 0.033 Uiso 1 1 calc R . . . .
C22 C 0.5522(2) 0.32710(11) 0.60173(6) 0.0228(5) Uani 1 1 d . . . . .
H22 H 0.5858 0.2954 0.5927 0.027 Uiso 1 1 calc R . . . .
C45 C 0.2049(2) 0.90110(12) 0.50946(7) 0.0305(6) Uani 1 1 d . . . . .
H45 H 0.1406 0.9156 0.5161 0.037 Uiso 1 1 calc R . . . .
C58 C 0.7038(3) 0.56023(12) 0.74528(7) 0.0366(8) Uani 1 1 d . . . . .
H58 H 0.6704 0.5256 0.7502 0.044 Uiso 1 1 calc R . . . .
C57 C 0.8027(3) 0.56998(12) 0.75549(7) 0.0371(7) Uani 1 1 d . . . . .
H57 H 0.8372 0.5419 0.7673 0.044 Uiso 1 1 calc R . . . .
C34 C 0.5452(2) 0.67731(11) 0.63759(7) 0.0277(6) Uani 1 1 d . . . . .
H34 H 0.5776 0.7133 0.6362 0.033 Uiso 1 1 calc R . . . .
C46 C 0.2652(3) 0.93253(12) 0.48925(7) 0.0330(7) Uani 1 1 d . . . . .
H46 H 0.2424 0.9686 0.4823 0.040 Uiso 1 1 calc R . . . .

loop_
_atom_site_aniso_label
_atom_site_aniso_U_11
_atom_site_aniso_U_22
_atom_site_aniso_U_33
_atom_site_aniso_U_23
_atom_site_aniso_U_13
_atom_site_aniso_U_12
Sb1 0.01133(8) 0.01358(8) 0.01314(8) 0.00058(5) 0.00054(5) 0.00045(5)
Sb4 0.01268(8) 0.01471(8) 0.01450(8) 0.00083(5) 0.00081(5) 0.00078(6)
Sb3 0.01165(8) 0.01931(9) 0.01318(8) -0.00072(5) 0.00007(5) 0.00024(5)
Sb2 0.01185(8) 0.01761(8) 0.01266(8) 0.00140(5) -0.00034(5) 0.00212(5)
Cl8 0.0154(3) 0.0194(3) 0.0164(3) 0.00040(19) -0.0006(2) -0.0001(2)
Cl1 0.0190(3) 0.0209(3) 0.0145(2) -0.0018(2) 0.0019(2) 0.0007(2)
Cl3 0.0187(3) 0.0257(3) 0.0145(2) 0.0029(2) -0.0030(2) 0.0012(2)
Cl6 0.0147(3) 0.0290(3) 0.0158(3) -0.0008(2) 0.0024(2) 0.0020(2)
Cl2 0.0151(3) 0.0223(3) 0.0161(2) 0.0007(2) 0.0033(2) 0.0022(2)
Cl4 0.0233(3) 0.0359(3) 0.0155(3) 0.0022(2) -0.0043(2) 0.0102(3)
Cl5 0.0230(3) 0.0417(4) 0.0162(3) -0.0053(2) 0.0044(2) 0.0010(3)
Cl7 0.0242(3) 0.0393(4) 0.0169(3) -0.0023(2) -0.0036(2) 0.0038(3)
C49 0.0110(11) 0.0199(11) 0.0154(11) 0.0016(9) 0.0011(9) -0.0014(9)
C1 0.0123(11) 0.0150(11) 0.0189(11) 0.0005(9) -0.0022(9) -0.0005(9)
C37 0.0143(11) 0.0188(11) 0.0172(11) -0.0033(9) 0.0007(9) -0.0002(10)
C36 0.0189(12) 0.0204(12) 0.0228(12) 0.0002(9) 0.0035(10) 0.0038(10)
C67 0.0100(11) 0.0213(12) 0.0185(11) -0.0035(9) -0.0015(9) 0.0009(10)
C7 0.0175(11) 0.0151(11) 0.0139(11) -0.0013(8) -0.0050(9) 0.0002(9)
C31 0.0194(12) 0.0166(11) 0.0187(11) 0.0024(9) 0.0053(9) 0.0028(10)
C13 0.0120(11) 0.0224(12) 0.0158(11) 0.0028(9) 0.0006(9) -0.0039(10)
C61 0.0179(12) 0.0136(11) 0.0182(11) -0.0031(9) -0.0025(9) 0.0015(10)
C25 0.0120(11) 0.0254(13) 0.0154(11) -0.0056(9) -0.0010(9) -0.0060(10)
C43 0.0191(12) 0.0174(12) 0.0187(12) 0.0021(9) -0.0054(9) -0.0015(10)
C6 0.0164(12) 0.0197(12) 0.0225(12) -0.0029(9) 0.0022(10) 0.0005(10)
C11 0.0316(14) 0.0185(12) 0.0197(12) 0.0018(9) -0.0015(11) -0.0060(11)
C19 0.0159(11) 0.0140(11) 0.0172(11) 0.0023(9) 0.0029(9) 0.0014(9)
C55 0.0226(13) 0.0131(11) 0.0224(12) 0.0023(9) 0.0087(10) 0.0008(10)
C72 0.0233(13) 0.0206(12) 0.0232(13) 0.0013(10) 0.0011(10) 0.0030(11)
C42 0.0204(12) 0.0197(12) 0.0223(12) 0.0001(9) -0.0051(10) 0.0035(10)
C54 0.0156(11) 0.0241(13) 0.0226(12) -0.0022(10) 0.0028(10) -0.0004(11)
C53 0.0149(12) 0.0284(14) 0.0275(13) 0.0051(10) 0.0046(10) 0.0024(11)
C38 0.0251(13) 0.0245(13) 0.0163(12) -0.0007(9) -0.0037(10) 0.0041(11)
C51 0.0221(13) 0.0307(14) 0.0172(12) -0.0043(10) 0.0001(10) -0.0105(12)
C18 0.0192(12) 0.0277(13) 0.0168(12) 0.0016(10) 0.0027(10) 0.0033(11)
C40 0.0267(13) 0.0206(12) 0.0236(13) -0.0072(10) 0.0037(10) -0.0046(11)
C21 0.0162(12) 0.0231(13) 0.0227(13) 0.0037(10) 0.0013(10) 0.0034(10)
C41 0.0204(13) 0.0255(13) 0.0244(13) -0.0064(10) -0.0036(10) 0.0006(11)
C5 0.0200(13) 0.0252(14) 0.0312(15) -0.0010(11) 0.0089(11) -0.0047(11)
C12 0.0178(12) 0.0191(12) 0.0202(13) -0.0004(10) -0.0028(9) -0.0045(10)
C39 0.0377(16) 0.0205(13) 0.0170(12) 0.0028(9) 0.0027(11) 0.0058(12)
C60 0.0266(14) 0.0181(12) 0.0227(12) -0.0009(10) 0.0104(10) -0.0012(11)
C27 0.0323(16) 0.0457(18) 0.0175(13) -0.0004(12) -0.0005(11) -0.0203(14)
C15 0.0242(14) 0.0361(16) 0.0208(13) -0.0001(11) -0.0014(10) -0.0142(12)
C32 0.0214(13) 0.0248(14) 0.0265(14) 0.0045(11) 0.0057(10) 0.0079(11)
C64 0.0297(14) 0.0198(13) 0.0260(13) -0.0079(10) -0.0066(11) 0.0077(11)
C10 0.0361(15) 0.0167(12) 0.0211(12) 0.0002(10) -0.0061(11) 0.0023(11)
C16 0.0162(13) 0.0565(19) 0.0200(13) 0.0024(12) -0.0025(10) -0.0051(13)
C24 0.0159(12) 0.0221(13) 0.0206(12) 0.0025(10) -0.0013(10) -0.0014(10)
C65 0.0413(16) 0.0177(12) 0.0176(12) -0.0003(9) -0.0029(11) 0.0018(12)
C23 0.0252(13) 0.0212(12) 0.0238(13) -0.0019(10) 0.0009(10) -0.0044(11)
C30 0.0144(12) 0.0332(14) 0.0221(12) -0.0031(10) -0.0018(10) -0.0006(11)
C44 0.0238(13) 0.0251(13) 0.0226(12) 0.0003(10) -0.0008(10) 0.0027(11)
C8 0.0170(11) 0.0208(12) 0.0154(11) -0.0021(9) -0.0017(9) 0.0011(10)
C20 0.0183(12) 0.0169(11) 0.0175(11) 0.0019(9) -0.0008(9) -0.0005(10)
C66 0.0281(14) 0.0207(12) 0.0187(12) -0.0007(9) 0.0024(10) -0.0036(11)
C9 0.0227(13) 0.0234(13) 0.0222(13) -0.0036(10) -0.0048(10) 0.0067(11)
C62 0.0236(13) 0.0193(12) 0.0281(13) 0.0006(10) 0.0061(11) -0.0014(11)
C48 0.0223(13) 0.0303(15) 0.0234(13) 0.0045(11) -0.0032(10) -0.0085(11)
C35 0.0246(13) 0.0239(14) 0.0302(15) -0.0036(11) 0.0084(11) -0.0012(12)
C14 0.0191(12) 0.0242(13) 0.0188(12) 0.0013(10) 0.0027(9) -0.0043(10)
C3 0.0275(14) 0.0180(12) 0.0359(15) -0.0056(11) 0.0081(12) 0.0013(11)
C68 0.0163(12) 0.0253(13) 0.0307(14) 0.0070(11) 0.0017(10) 0.0021(11)
C71 0.0195(12) 0.0294(14) 0.0269(13) -0.0043(11) -0.0020(10) 0.0100(11)
C63 0.0237(13) 0.0270(14) 0.0317(15) -0.0069(11) 0.0054(11) 0.0014(12)
C26 0.0262(13) 0.0310(14) 0.0163(12) 0.0003(10) -0.0049(10) -0.0091(12)
C52 0.0133(12) 0.0396(15) 0.0246(13) 0.0070(11) -0.0032(10) -0.0063(12)
C2 0.0185(12) 0.0194(12) 0.0281(13) -0.0020(10) 0.0083(10) -0.0005(10)
C59 0.0317(15) 0.0250(14) 0.0313(15) -0.0073(11) 0.0155(12) -0.0089(13)
C69 0.0213(14) 0.0333(15) 0.0356(15) 0.0089(12) 0.0065(12) -0.0020(12)
C56 0.0341(15) 0.0256(14) 0.0276(14) 0.0074(11) 0.0034(12) 0.0090(13)
C28 0.0180(13) 0.066(2) 0.0209(13) -0.0077(13) 0.0023(11) -0.0140(15)
C4 0.0282(14) 0.0180(12) 0.0344(15) -0.0020(11) 0.0074(12) -0.0068(11)
C33 0.0406(17) 0.0219(13) 0.0298(14) 0.0083(11) 0.0125(12) 0.0113(12)
C47 0.0405(17) 0.0291(15) 0.0298(15) 0.0088(12) -0.0099(13) -0.0146(14)
C29 0.0174(13) 0.0515(18) 0.0220(13) -0.0089(12) -0.0031(11) -0.0001(13)
C50 0.0178(12) 0.0205(12) 0.0204(12) -0.0016(9) 0.0051(10) -0.0026(10)
C17 0.0191(13) 0.0452(17) 0.0201(13) 0.0029(12) 0.0004(10) 0.0069(13)
C70 0.0138(12) 0.0373(15) 0.0311(14) -0.0040(12) 0.0030(10) 0.0012(12)
C22 0.0272(14) 0.0197(12) 0.0213(12) -0.0012(10) 0.0045(10) 0.0044(11)
C45 0.0364(16) 0.0272(14) 0.0280(14) -0.0022(11) -0.0052(12) 0.0072(13)
C58 0.058(2) 0.0173(13) 0.0344(16) -0.0007(11) 0.0250(15) -0.0048(14)
C57 0.059(2) 0.0190(13) 0.0328(16) 0.0089(11) 0.0131(14) 0.0110(14)
C34 0.0347(15) 0.0176(12) 0.0310(14) 0.0012(10) 0.0130(12) -0.0018(12)
C46 0.0494(19) 0.0201(13) 0.0295(14) 0.0018(11) -0.0152(13) -0.0006(13)

loop_
_atom_type_symbol
_atom_type_description
_atom_type_scat_dispersion_real
_atom_type_scat_dispersion_imag
_atom_type_scat_source
C C 0.0181 0.0091 'International Tables Vol C Tables 4.2.6.8 and 6.1.1.4'
H H 0.0000 0.0000 'International Tables Vol C Tables 4.2.6.8 and 6.1.1.4'
Cl Cl 0.3639 0.7018 'International Tables Vol C Tables 4.2.6.8 and 6.1.1.4'
Sb Sb -0.0562 5.8946 'International Tables Vol C Tables 4.2.6.8 and 6.1.1.4'

loop_
_geom_angle_atom_site_label_1
_geom_angle_atom_site_label_2
_geom_angle_atom_site_label_3
_geom_angle
_geom_angle_site_symmetry_1
_geom_angle_site_symmetry_3
_geom_angle_publ_flag
Cl1 Sb1 Cl2 176.57(2) . . ?
C1 Sb1 Cl1 91.67(7) . . ?
C1 Sb1 Cl2 91.76(7) . . ?
C7 Sb1 Cl1 88.47(6) . . ?
C7 Sb1 Cl2 89.61(7) . . ?
C7 Sb1 C1 124.84(9) . . ?
C13 Sb1 Cl1 89.46(7) . . ?
C13 Sb1 Cl2 89.00(7) . . ?
C13 Sb1 C1 115.78(9) . . ?
C13 Sb1 C7 119.38(9) . . ?
Cl7 Sb4 Cl8 177.18(2) . . ?
C67 Sb4 Cl8 89.65(7) . . ?
C67 Sb4 Cl7 89.64(7) . . ?
C67 Sb4 C55 118.76(10) . . ?
C61 Sb4 Cl8 86.86(6) . . ?
C61 Sb4 Cl7 91.25(7) . . ?
C61 Sb4 C67 123.37(10) . . ?
C61 Sb4 C55 117.82(10) . . ?
C55 Sb4 Cl8 91.48(7) . . ?
C55 Sb4 Cl7 91.25(7) . . ?
Cl5 Sb3 Cl6 176.79(2) . . ?
C49 Sb3 Cl6 89.14(7) . . ?
C49 Sb3 Cl5 90.04(7) . . ?
C49 Sb3 C43 119.97(9) . . ?
C37 Sb3 Cl6 88.90(6) . . ?
C37 Sb3 Cl5 88.79(7) . . ?
C37 Sb3 C49 119.38(9) . . ?
C37 Sb3 C43 120.63(9) . . ?
C43 Sb3 Cl6 90.84(7) . . ?
C43 Sb3 Cl5 92.26(7) . . ?
Cl4 Sb2 Cl3 177.89(2) . . ?
C31 Sb2 Cl3 91.26(7) . . ?
C31 Sb2 Cl4 90.85(7) . . ?
C31 Sb2 C19 120.47(9) . . ?
C25 Sb2 Cl3 89.75(7) . . ?
C25 Sb2 Cl4 89.41(7) . . ?
C25 Sb2 C31 117.36(9) . . ?
C25 Sb2 C19 122.17(9) . . ?
C19 Sb2 Cl3 88.97(7) . . ?
C19 Sb2 Cl4 89.84(7) . . ?
C54 C49 Sb3 119.13(18) . . ?
C50 C49 Sb3 119.68(18) . . ?
C50 C49 C54 121.2(2) . . ?
C6 C1 Sb1 119.85(18) . . ?
C6 C1 C2 120.2(2) . . ?
C2 C1 Sb1 119.93(18) . . ?
C42 C37 Sb3 117.99(18) . . ?
C38 C37 Sb3 120.82(18) . . ?
C38 C37 C42 121.2(2) . . ?
C31 C36 H36 120.3 . . ?
C35 C36 H36 120.3 . . ?
C35 C36 C31 119.5(2) . . ?
C72 C67 Sb4 117.92(19) . . ?
C68 C67 Sb4 121.50(18) . . ?
C68 C67 C72 120.6(2) . . ?
C12 C7 Sb1 119.59(18) . . ?
C8 C7 Sb1 119.85(18) . . ?
C8 C7 C12 120.6(2) . . ?
C36 C31 Sb2 118.70(18) . . ?
C32 C31 Sb2 121.0(2) . . ?
C32 C31 C36 120.3(2) . . ?
C18 C13 Sb1 118.93(18) . . ?
C18 C13 C14 120.6(2) . . ?
C14 C13 Sb1 120.46(19) . . ?
C66 C61 Sb4 120.46(19) . . ?
C62 C61 Sb4 118.44(18) . . ?
C62 C61 C66 121.0(2) . . ?
C30 C25 Sb2 118.56(19) . . ?
C26 C25 Sb2 120.2(2) . . ?
C26 C25 C30 121.3(2) . . ?
C44 C43 Sb3 120.09(19) . . ?
C48 C43 Sb3 119.6(2) . . ?
C48 C43 C44 120.3(2) . . ?
C1 C6 H6 120.3 . . ?
C5 C6 C1 119.5(2) . . ?
C5 C6 H6 120.3 . . ?
C12 C11 H11 120.0 . . ?
C12 C11 C10 120.0(2) . . ?
C10 C11 H11 120.0 . . ?
C24 C19 Sb2 119.52(18) . . ?
C20 C19 Sb2 119.64(18) . . ?
C20 C19 C24 120.8(2) . . ?
C60 C55 Sb4 119.80(19) . . ?
C60 C55 C56 120.8(2) . . ?
C56 C55 Sb4 119.4(2) . . ?
C67 C72 H72 120.4 . . ?
C71 C72 C67 119.3(2) . . ?
C71 C72 H72 120.4 . . ?
C37 C42 H42 120.5 . . ?
C37 C42 C41 118.9(2) . . ?
C41 C42 H42 120.5 . . ?
C49 C54 H54 120.5 . . ?
C53 C54 C49 118.9(2) . . ?
C53 C54 H54 120.5 . . ?
C54 C53 H53 119.8 . . ?
C52 C53 C54 120.3(2) . . ?
C52 C53 H53 119.8 . . ?
C37 C38 H38 120.4 . . ?
C37 C38 C39 119.2(2) . . ?
C39 C38 H38 120.4 . . ?
C52 C51 H51 120.0 . . ?
C50 C51 H51 120.0 . . ?
C50 C51 C52 120.0(2) . . ?
C13 C18 H18 120.4 . . ?
C17 C18 C13 119.2(3) . . ?
C17 C18 H18 120.4 . . ?
C41 C40 H40 119.8 . . ?
C41 C40 C39 120.3(2) . . ?
C39 C40 H40 119.8 . . ?
C20 C21 H21 119.8 . . ?
C22 C21 H21 119.8 . . ?
C22 C21 C20 120.4(2) . . ?
C42 C41 H41 119.8 . . ?
C40 C41 C42 120.4(2) . . ?
C40 C41 H41 119.8 . . ?
C6 C5 H5 119.7 . . ?
C4 C5 C6 120.6(2) . . ?
C4 C5 H5 119.7 . . ?
C7 C12 H12 120.1 . . ?
C11 C12 C7 119.8(2) . . ?
C11 C12 H12 120.1 . . ?
C38 C39 C40 119.9(2) . . ?
C38 C39 H39 120.1 . . ?
C40 C39 H39 120.1 . . ?
C55 C60 H60 120.5 . . ?
C55 C60 C59 119.1(3) . . ?
C59 C60 H60 120.5 . . ?
C26 C27 H27 120.2 . . ?
C28 C27 H27 120.2 . . ?
C28 C27 C26 119.6(3) . . ?
C16 C15 H15 120.1 . . ?
C16 C15 C14 119.9(3) . . ?
C14 C15 H15 120.1 . . ?
C31 C32 H32 120.3 . . ?
C31 C32 C33 119.4(3) . . ?
C33 C32 H32 120.3 . . ?
C65 C64 H64 119.9 . . ?
C63 C64 H64 119.9 . . ?
C63 C64 C65 120.2(2) . . ?
C11 C10 H10 120.1 . . ?
C9 C10 C11 119.9(2) . . ?
C9 C10 H10 120.1 . . ?
C15 C16 H16 119.8 . . ?
C15 C16 C17 120.3(3) . . ?
C17 C16 H16 119.8 . . ?
C19 C24 H24 120.4 . . ?
C23 C24 C19 119.2(2) . . ?
C23 C24 H24 120.4 . . ?
C64 C65 H65 120.0 . . ?
C66 C65 C64 120.1(2) . . ?
C66 C65 H65 120.0 . . ?
C24 C23 H23 119.7 . . ?
C22 C23 C24 120.6(2) . . ?
C22 C23 H23 119.7 . . ?
C25 C30 H30 120.5 . . ?
C29 C30 C25 118.9(3) . . ?
C29 C30 H30 120.5 . . ?
C43 C44 H44 120.3 . . ?
C45 C44 C43 119.4(3) . . ?
C45 C44 H44 120.3 . . ?
C7 C8 H8 120.5 . . ?
C9 C8 C7 119.0(2) . . ?
C9 C8 H8 120.5 . . ?
C19 C20 C21 119.0(2) . . ?
C19 C20 H20 120.5 . . ?
C21 C20 H20 120.5 . . ?
C61 C66 H66 120.4 . . ?
C65 C66 C61 119.2(2) . . ?
C65 C66 H66 120.4 . . ?
C10 C9 C8 120.8(2) . . ?
C10 C9 H9 119.6 . . ?
C8 C9 H9 119.6 . . ?
C61 C62 H62 120.5 . . ?
C61 C62 C63 119.0(2) . . ?
C63 C62 H62 120.5 . . ?
C43 C48 H48 120.4 . . ?
C47 C48 C43 119.2(3) . . ?
C47 C48 H48 120.4 . . ?
C36 C35 H35 119.8 . . ?
C34 C35 C36 120.5(3) . . ?
C34 C35 H35 119.8 . . ?
C13 C14 C15 119.6(3) . . ?
C13 C14 H14 120.2 . . ?
C15 C14 H14 120.2 . . ?
C2 C3 H3 119.6 . . ?
C4 C3 H3 119.6 . . ?
C4 C3 C2 120.8(2) . . ?
C67 C68 H68 120.4 . . ?
C67 C68 C69 119.2(2) . . ?
C69 C68 H68 120.4 . . ?
C72 C71 H71 119.9 . . ?
C70 C71 C72 120.3(2) . . ?
C70 C71 H71 119.9 . . ?
C64 C63 C62 120.6(3) . . ?
C64 C63 H63 119.7 . . ?
C62 C63 H63 119.7 . . ?
C25 C26 C27 119.2(3) . . ?
C25 C26 H26 120.4 . . ?
C27 C26 H26 120.4 . . ?
C53 C52 C51 120.4(2) . . ?
C53 C52 H52 119.8 . . ?
C51 C52 H52 119.8 . . ?
C1 C2 H2 120.3 . . ?
C3 C2 C1 119.3(2) . . ?
C3 C2 H2 120.3 . . ?
C60 C59 H59 119.7 . . ?
C58 C59 C60 120.5(3) . . ?
C58 C59 H59 119.7 . . ?
C68 C69 H69 119.8 . . ?
C70 C69 C68 120.5(3) . . ?
C70 C69 H69 119.8 . . ?
C55 C56 H56 120.5 . . ?
C57 C56 C55 119.0(3) . . ?
C57 C56 H56 120.5 . . ?
C27 C28 H28 119.4 . . ?
C27 C28 C29 121.3(3) . . ?
C29 C28 H28 119.4 . . ?
C5 C4 H4 120.2 . . ?
C3 C4 C5 119.6(2) . . ?
C3 C4 H4 120.2 . . ?
C32 C33 H33 119.8 . . ?
C34 C33 C32 120.4(3) . . ?
C34 C33 H33 119.8 . . ?
C48 C47 H47 119.7 . . ?
C46 C47 C48 120.6(3) . . ?
C46 C47 H47 119.7 . . ?
C30 C29 H29 120.1 . . ?
C28 C29 C30 119.8(3) . . ?
C28 C29 H29 120.1 . . ?
C49 C50 C51 119.1(2) . . ?
C49 C50 H50 120.4 . . ?
C51 C50 H50 120.4 . . ?
C18 C17 C16 120.3(3) . . ?
C18 C17 H17 119.8 . . ?
C16 C17 H17 119.8 . . ?
C71 C70 C69 120.2(2) . . ?
C71 C70 H70 119.9 . . ?
C69 C70 H70 119.9 . . ?
C21 C22 H22 120.0 . . ?
C23 C22 C21 120.0(2) . . ?
C23 C22 H22 120.0 . . ?
C44 C45 H45 119.7 . . ?
C44 C45 C46 120.5(3) . . ?
C46 C45 H45 119.7 . . ?
C59 C58 H58 119.9 . . ?
C57 C58 C59 120.1(3) . . ?
C57 C58 H58 119.9 . . ?
C56 C57 H57 119.8 . . ?
C58 C57 C56 120.5(3) . . ?
C58 C57 H57 119.8 . . ?
C35 C34 H34 120.0 . . ?
C33 C34 C35 120.0(3) . . ?
C33 C34 H34 120.0 . . ?
C47 C46 C45 119.9(3) . . ?
C47 C46 H46 120.1 . . ?
C45 C46 H46 120.1 . . ?

loop_
_geom_bond_atom_site_label_1
_geom_bond_atom_site_label_2
_geom_bond_distance
_geom_bond_site_symmetry_2
_geom_bond_publ_flag
Sb1 Cl1 2.4756(5) . ?
Sb1 Cl2 2.4815(5) . ?
Sb1 C1 2.129(2) . ?
Sb1 C7 2.125(2) . ?
Sb1 C13 2.115(2) . ?
Sb4 Cl8 2.4873(5) . ?
Sb4 Cl7 2.4580(6) . ?
Sb4 C67 2.107(2) . ?
Sb4 C61 2.098(2) . ?
Sb4 C55 2.114(2) . ?
Sb3 Cl6 2.4890(6) . ?
Sb3 Cl5 2.4636(6) . ?
Sb3 C49 2.107(2) . ?
Sb3 C37 2.100(2) . ?
Sb3 C43 2.111(2) . ?
Sb2 Cl3 2.4909(5) . ?
Sb2 Cl4 2.4537(6) . ?
Sb2 C31 2.115(2) . ?
Sb2 C25 2.112(2) . ?
Sb2 C19 2.121(2) . ?
C49 C54 1.396(4) . ?
C49 C50 1.388(3) . ?
C1 C6 1.394(3) . ?
C1 C2 1.395(3) . ?
C37 C42 1.389(3) . ?
C37 C38 1.388(4) . ?
C36 H36 0.9500 . ?
C36 C31 1.390(4) . ?
C36 C35 1.386(4) . ?
C67 C72 1.397(4) . ?
C67 C68 1.389(4) . ?
C7 C12 1.394(4) . ?
C7 C8 1.394(3) . ?
C31 C32 1.385(4) . ?
C13 C18 1.389(4) . ?
C13 C14 1.391(4) . ?
C61 C66 1.394(4) . ?
C61 C62 1.385(4) . ?
C25 C30 1.396(4) . ?
C25 C26 1.386(4) . ?
C43 C44 1.396(4) . ?
C43 C48 1.395(4) . ?
C6 H6 0.9500 . ?
C6 C5 1.392(4) . ?
C11 H11 0.9500 . ?
C11 C12 1.385(4) . ?
C11 C10 1.393(4) . ?
C19 C24 1.396(4) . ?
C19 C20 1.393(3) . ?
C55 C60 1.382(4) . ?
C55 C56 1.404(4) . ?
C72 H72 0.9500 . ?
C72 C71 1.389(4) . ?
C42 H42 0.9500 . ?
C42 C41 1.395(4) . ?
C54 H54 0.9500 . ?
C54 C53 1.390(4) . ?
C53 H53 0.9500 . ?
C53 C52 1.382(4) . ?
C38 H38 0.9500 . ?
C38 C39 1.392(4) . ?
C51 H51 0.9500 . ?
C51 C52 1.393(4) . ?
C51 C50 1.392(4) . ?
C18 H18 0.9500 . ?
C18 C17 1.384(4) . ?
C40 H40 0.9500 . ?
C40 C41 1.379(4) . ?
C40 C39 1.393(4) . ?
C21 H21 0.9500 . ?
C21 C20 1.394(4) . ?
C21 C22 1.390(4) . ?
C41 H41 0.9500 . ?
C5 H5 0.9500 . ?
C5 C4 1.385(4) . ?
C12 H12 0.9500 . ?
C39 H39 0.9500 . ?
C60 H60 0.9500 . ?
C60 C59 1.392(4) . ?
C27 H27 0.9500 . ?
C27 C26 1.397(4) . ?
C27 C28 1.380(5) . ?
C15 H15 0.9500 . ?
C15 C16 1.377(4) . ?
C15 C14 1.391(4) . ?
C32 H32 0.9500 . ?
C32 C33 1.395(4) . ?
C64 H64 0.9500 . ?
C64 C65 1.387(4) . ?
C64 C63 1.380(4) . ?
C10 H10 0.9500 . ?
C10 C9 1.386(4) . ?
C16 H16 0.9500 . ?
C16 C17 1.392(4) . ?
C24 H24 0.9500 . ?
C24 C23 1.388(4) . ?
C65 H65 0.9500 . ?
C65 C66 1.387(4) . ?
C23 H23 0.9500 . ?
C23 C22 1.382(4) . ?
C30 H30 0.9500 . ?
C30 C29 1.392(4) . ?
C44 H44 0.9500 . ?
C44 C45 1.386(4) . ?
C8 H8 0.9500 . ?
C8 C9 1.388(4) . ?
C20 H20 0.9500 . ?
C66 H66 0.9500 . ?
C9 H9 0.9500 . ?
C62 H62 0.9500 . ?
C62 C63 1.389(4) . ?
C48 H48 0.9500 . ?
C48 C47 1.394(4) . ?
C35 H35 0.9500 . ?
C35 C34 1.380(4) . ?
C14 H14 0.9500 . ?
C3 H3 0.9500 . ?
C3 C2 1.391(4) . ?
C3 C4 1.385(4) . ?
C68 H68 0.9500 . ?
C68 C69 1.390(4) . ?
C71 H71 0.9500 . ?
C71 C70 1.381(4) . ?
C63 H63 0.9500 . ?
C26 H26 0.9500 . ?
C52 H52 0.9500 . ?
C2 H2 0.9500 . ?
C59 H59 0.9500 . ?
C59 C58 1.383(5) . ?
C69 H69 0.9500 . ?
C69 C70 1.385(4) . ?
C56 H56 0.9500 . ?
C56 C57 1.385(4) . ?
C28 H28 0.9500 . ?
C28 C29 1.383(5) . ?
C4 H4 0.9500 . ?
C33 H33 0.9500 . ?
C33 C34 1.376(4) . ?
C47 H47 0.9500 . ?
C47 C46 1.378(5) . ?
C29 H29 0.9500 . ?
C50 H50 0.9500 . ?
C17 H17 0.9500 . ?
C70 H70 0.9500 . ?
C22 H22 0.9500 . ?
C45 H45 0.9500 . ?
C45 C46 1.391(4) . ?
C58 H58 0.9500 . ?
C58 C57 1.381(5) . ?
C57 H57 0.9500 . ?
C34 H34 0.9500 . ?
C46 H46 0.9500 . ?
